data_1000232
loop_
_publ_author_name
'Renaudin, J'
'Leblanc, M'
'Ferey, G'
'De, Kozak A'
'Samouel, M'

_publ_section_title
;
Complex Copper(II) Fluorides IX. Weberite-Related Na Cu~3~ F~7~: The
First Fluoride with Copper Both in Square Planar and Octahedral
Coordination
;
_journal_coden_ASTM JSSCBI
_journal_name_full 'Journal of Solid State Chemistry'
_journal_page_first 603
_journal_page_last 609
_journal_paper_doi 10.1016/0022-4596(88)90156-9
_journal_volume 73
_journal_year 1988
_chemical_formula_structural 'Na Cu3 F7'
_chemical_formula_sum 'Cu3 F7 Na'
_chemical_name_systematic 'Sodium tricopper fluoride'
_space_group_IT_number 15
_symmetry_cell_setting monoclinic
_symmetry_Int_Tables_number 15
_symmetry_space_group_name_Hall '-C 2yc'
_symmetry_space_group_name_H-M 'C 1 2/c 1'
_cell_angle_alpha 90
_cell_angle_beta 120.59(4)
_cell_angle_gamma 90
_cell_formula_units_Z 4
_cell_length_a 12.124(6)
_cell_length_b 7.344(4)
_cell_length_c 6.924(4)
_cell_volume 530.7
_refine_ls_R_factor_all 0.047
_cod_database_code 1000232

loop_
_symmetry_equiv_pos_as_xyz
x,y,z
-x,y,1/2-z
-x,-y,-z
x,-y,1/2+z
1/2+x,1/2+y,z
1/2-x,1/2+y,1/2-z
1/2-x,1/2-y,-z
1/2+x,1/2-y,1/2+z

loop_
_atom_site_aniso_label
_atom_site_aniso_U_11
_atom_site_aniso_U_12
_atom_site_aniso_U_13
_atom_site_aniso_U_22
_atom_site_aniso_U_23
_atom_site_aniso_U_33
Na1 0.0249(23) 0.0007(34) 0.019(2) 0.0285(24) 0.0009(20) 0.0268(23)
Cu1 0.0112(4) -0.0003(9) 0.0065(3) 0.0099(4) -0.0014(9) 0.0091(4)
Cu2 0.0079(6) -0.0008(6) 0.0044(6) 0.0112(10) -0.0023(6) 0.0080(7)
Cu3 0.0190(9) 0.0014(7) 0.0138(8) 0.0102(11) 0.0023(7) 0.0179(9)
F1 0.0173(20) -0.0044(22) 0.0195(22) 0.0160(22) -0.0040(19) 0.0330(28)
F2 0.015(2) -0.0033(18) 0.0083(16) 0.0251(24) -0.0057(20) 0.0110(18)
F3 0.0234(22) 0.0018(14) 0.0147(19) 0.0075(20) 0.0029(15) 0.0219(21)
F4 0.0656(61) 0. 0.0323(40) 0.0193(37) 0. 0.0200(33)

loop_
_atom_site_label
_atom_site_type_symbol
_atom_site_symmetry_multiplicity
_atom_site_Wyckoff_symbol
_atom_site_fract_x
_atom_site_fract_y
_atom_site_fract_z
_atom_site_occupancy
_atom_site_attached_hydrogens
_atom_site_calc_flag
Na1 Na1+ 4 b 0. 0.5 0. 1. 0 d
Cu1 Cu2+ 4 a 0. 0. 0. 1. 0 d
Cu2 Cu2+ 4 c 0.25 0.25 0. 1. 0 d
Cu3 Cu2+ 4 d 0.25 0.25 0.5 1. 0 d
F1 F1- 8 f 0.0976(6) 0.2025(9) 0.0044(12) 1. 0 d
F2 F1- 8 f 0.3292(5) 0.2992(9) 0.3186(11) 1. 0 d
F3 F1- 8 f 0.1579(6) 0.4664(7) 0.4014(11) 1. 0 d
F4 F1- 4 e 0. 0.1070(13) 0.25 1. 0 d

loop_
_atom_type_symbol
_atom_type_oxidation_number
Na1+ 1.000
Cu2+ 2.000
F1- -1.000
